data_1520717
loop_
_publ_author_name
'Hauge, Sverre'
'Janickis, Vitalijus'
'Maroy, Kjartan'

_publ_section_title
;
 Crystal Structures of Phenyltrimethylammonium Salts of
 Hexabromodiselenate(II), [C6H5(CH3)3N]2[Se2Br6],
 Hexachlorodiselenate(II), [C6H5(CH3)3N]2[Se2Cl6], and a Mixed
 Bromo/Chlorodiselenate(II), [C6H5(CH3)3N]2[Se2Br5Cl]
;
_journal_name_full 'Acta Chemica Scandinavica'
_journal_page_first 435
_journal_page_last 440
_journal_paper_doi 10.3891/acta.chem.scand.52-0435
_journal_volume 52
_journal_year 1998
_chemical_formula_sum 'C18 H28 Br6 N2 Se2'
_chemical_formula_weight 909.80
_space_group_IT_number 14
_symmetry_cell_setting monoclinic
_symmetry_Int_Tables_number 14
_symmetry_space_group_name_Hall '-P 2ybc'
_symmetry_space_group_name_H-M 'P 1 21/c 1'
_cell_angle_alpha 90
_cell_angle_beta 91.54(3)
_cell_angle_gamma 90
_cell_formula_units_Z 4
_cell_length_a 9.366(2)
_cell_length_b 10.095(2)
_cell_length_c 28.748(6)
_cell_volume 2717.1(10)
_diffrn_ambient_temperature 105
_diffrn_radiation_probe x-ray
_diffrn_radiation_type MoK\a
_diffrn_radiation_wavelength 0.71069
_exptl_absorpt_coefficient_mu 11.55
_exptl_crystal_density_diffrn 2.224
_exptl_crystal_density_meas 2.15
_exptl_crystal_F_000 1712
_refine_ls_goodness_of_fit_ref 1.222
_refine_ls_number_parameters 259
_refine_ls_number_reflns 3541
_refine_ls_R_factor_gt 0.0595
_refine_ls_wR_factor_gt 0.1510
_cod_data_source_file Acta-Chem-Scand-1998-52-435-440-1.cif
_cod_data_source_block 1
_cod_original_sg_symbol_H-M 'P 21/c'
_cod_database_code 1520717

loop_
_symmetry_equiv_pos_site_id
_symmetry_equiv_pos_as_xyz
1 x,y,z
2 -x,1/2+y,1/2-z
3 -x,-y,-z
4 x,1/2-y,1/2+z

loop_
_atom_site_label
_atom_site_type_symbol
_atom_site_thermal_displace_type
_atom_site_fract_x
_atom_site_fract_y
_atom_site_fract_z
_atom_site_occupancy
_atom_site_U_iso_or_equiv
_atom_site_calc_flag
_atom_site_refinement_flags
_atom_site_disorder_assembly
_atom_site_disorder_group
N1 N Uiso 0.8175(10) -0.1767(10) 0.4741(4) 1.000 0.018(2) . . . .
C11 C Uiso 0.7581(16) -0.2686(13) 0.4379(6) 1.000 0.036(4) . . . .
C12 C Uiso 0.7656(15) -0.2195(15) 0.5204(5) 1.000 0.035(4) . . . .
C13 C Uiso 0.9769(13) -0.1884(13) 0.4764(5) 1.000 0.021(3) . . . .
C14 C Uiso 0.7746(12) -0.0350(12) 0.4641(4) 1.000 0.014(2) . . . .
C15 C Uiso 0.6958(13) 0.0360(13) 0.4947(5) 1.000 0.022(3) . . . .
C16 C Uiso 0.6594(14) 0.1679(13) 0.4842(5) 1.000 0.026(3) . . . .
C17 C Uiso 0.7029(15) 0.2231(14) 0.4436(5) 1.000 0.028(3) . . . .
C18 C Uiso 0.7814(15) 0.1514(14) 0.4131(5) 1.000 0.026(3) . . . .
C19 C Uiso 0.8183(13) 0.0223(13) 0.4230(4) 1.000 0.019(3) . . . .
N2 N Uiso 0.3468(11) 0.4299(10) 0.2477(4) 1.000 0.015(2) . . . .
C21 C Uiso 0.2247(13) 0.4730(14) 0.2774(5) 1.000 0.022(3) . . . .
C22 C Uiso 0.3197(14) 0.2871(12) 0.2329(5) 1.000 0.025(3) . . . .
C23 C Uiso 0.3441(14) 0.5143(14) 0.2047(5) 1.000 0.025(3) . . . .
C24 C Uiso 0.4883(12) 0.4391(12) 0.2726(4) 1.000 0.015(2) . . . .
C25 C Uiso 0.6083(12) 0.3967(13) 0.2479(5) 1.000 0.017(3) . . . .
C26 C Uiso 0.7415(14) 0.4049(13) 0.2688(4) 1.000 0.021(3) . . . .
C27 C Uiso 0.7577(15) 0.4544(13) 0.3140(5) 1.000 0.025(3) . . . .
C28 C Uiso 0.6358(15) 0.4971(13) 0.3371(5) 1.000 0.025(3) . . . .
C29 C Uiso 0.5015(14) 0.4905(13) 0.3163(4) 1.000 0.020(3) . . . .
Br1 Br Uiso 0.40300(10) -0.47330(10) 0.44790(10) 1.000 0.0190(10) . . . .
Br2 Br Uiso 0.03870(10) -0.52900(10) 0.41160(10) 1.000 0.0270(10) . . . .
Br4 Br Uiso 0.41880(10) -0.15930(10) 0.38540(10) 1.000 0.0210(10) . . . .
Se1 Se Uiso 0.22330(10) -0.36310(10) 0.39950(10) 1.000 0.0150(10) . . . .
Br5 Br Uiso 0.02810(10) 0.15620(10) 0.31270(10) 1.000 0.0240(10) . . . .
Br6 Br Uiso 0.37290(10) 0.19980(10) 0.36580(10) 1.000 0.0230(10) . . . .
Se2 Se Uiso 0.20840(10) 0.02070(10) 0.35140(10) 1.000 0.0150(10) . . . .
Br3 Br Uiso 0.03610(10) -0.21570(10) 0.33840(10) 1.000 0.0190(10) . . . .

loop_
_geom_angle_atom_site_label_1
_geom_angle_atom_site_label_2
_geom_angle_atom_site_label_3
_geom_angle
_geom_angle_site_symmetry_1
_geom_angle_site_symmetry_2
_geom_angle_site_symmetry_3
_geom_angle_publ_flag
Br2 Se1 Br4 175.81(6) . . . yes
Br1 Se1 Br4 88.49(7) . . . yes
Br1 Se1 Br2 94.99(8) . . . yes
Br5 Se2 Br6 95.17(7) . . . yes
C11 N1 C14 111.3(10) . . . yes
C13 N1 C14 110.0(9) . . . yes
C12 N1 C13 106.6(10) . . . yes
C12 N1 C14 110.6(10) . . . yes
C11 N1 C13 109.6(10) . . . yes
C11 N1 C12 108.5(10) . . . yes
C22 N2 C23 108.0(10) . . . yes
C22 N2 C24 109.4(9) . . . yes
C23 N2 C24 110.8(9) . . . yes
C21 N2 C23 107.8(10) . . . yes
C21 N2 C24 112.8(10) . . . yes
C21 N2 C22 107.9(10) . . . yes
N1 C14 C15 121.3(11) . . . yes
N1 C14 C19 118.3(10) . . . yes
C15 C14 C19 120.4(12) . . . no
C14 C15 C16 119.4(13) . . . no
C15 C16 C17 119.6(13) . . . no
C16 C17 C18 120.7(13) . . . no
C17 C18 C19 120.4(13) . . . no
C14 C19 C18 119.5(12) . . . no
N2 C24 C25 116.7(10) . . . yes
N2 C24 C29 121.6(11) . . . yes
C25 C24 C29 121.7(11) . . . no
C24 C25 C26 119.2(12) . . . no
C25 C26 C27 120.2(12) . . . no
C26 C27 C28 118.7(13) . . . no
C27 C28 C29 121.6(13) . . . no
C24 C29 C28 118.5(12) . . . no

loop_
_geom_bond_atom_site_label_1
_geom_bond_atom_site_label_2
_geom_bond_distance
_geom_bond_site_symmetry_1
_geom_bond_site_symmetry_2
_geom_bond_publ_flag
Br1 Se1 2.425(3) . . yes
Br2 Se1 2.4387(16) . . yes
Br4 Se1 2.7910(16) . . yes
Br5 Se2 2.421(2) . . yes
Br6 Se2 2.4041(16) . . yes
N1 C11 1.491(19) . . yes
N1 C14 1.511(16) . . yes
N1 C12 1.493(18) . . yes
N1 C13 1.497(15) . . yes
N2 C22 1.522(16) . . yes
N2 C21 1.510(17) . . yes
N2 C23 1.501(18) . . yes
N2 C24 1.492(15) . . yes
C14 C15 1.366(18) . . no
C14 C19 1.387(17) . . no
C15 C16 1.405(19) . . no
C16 C17 1.37(2) . . no
C17 C18 1.37(2) . . no
C18 C19 1.376(19) . . no
C24 C25 1.412(17) . . no
C24 C29 1.362(17) . . no
C25 C26 1.373(17) . . no
C26 C27 1.397(18) . . no
C27 C28 1.40(2) . . no
C28 C29 1.380(19) . . no

loop_
_geom_torsion_atom_site_label_1
_geom_torsion_atom_site_label_2
_geom_torsion_atom_site_label_3
_geom_torsion_atom_site_label_4
_geom_torsion
_geom_torsion_site_symmetry_1
_geom_torsion_site_symmetry_2
_geom_torsion_site_symmetry_3
_geom_torsion_site_symmetry_4
_geom_torsion_publ_flag
C11 N1 C14 C15 119.3(13) . . . . no
C11 N1 C14 C19 -61.3(14) . . . . no
C12 N1 C14 C15 -1.5(15) . . . . no
C12 N1 C14 C19 178.0(11) . . . . no
C13 N1 C14 C15 -119.1(13) . . . . no
C13 N1 C14 C19 60.4(14) . . . . no
C22 N2 C24 C25 57.9(14) . . . . no
C21 N2 C24 C25 178.1(11) . . . . no
C21 N2 C24 C29 -4.4(16) . . . . no
C23 N2 C24 C29 116.6(13) . . . . no
C22 N2 C24 C29 -124.5(13) . . . . no
C23 N2 C24 C25 -61.0(14) . . . . no
N1 C14 C15 C16 179.4(11) . . . . no
C15 C14 C19 C18 -0.2(18) . . . . no
C19 C14 C15 C16 -0.1(18) . . . . no
N1 C14 C19 C18 -179.7(11) . . . . no
C14 C15 C16 C17 0(2) . . . . no
C15 C16 C17 C18 0(2) . . . . no
C16 C17 C18 C19 0(2) . . . . no
C17 C18 C19 C14 0(2) . . . . no
N2 C24 C25 C26 179.0(11) . . . . no
C29 C24 C25 C26 1.4(19) . . . . no
N2 C24 C29 C28 -179.4(11) . . . . no
C25 C24 C29 C28 -2.0(19) . . . . no
C24 C25 C26 C27 0(2) . . . . no
C25 C26 C27 C28 -1(2) . . . . no
C26 C27 C28 C29 0(2) . . . . no
C27 C28 C29 C24 1(2) . . . . no
